data_4100370
loop_
_publ_author_name
'Katsuhiko Tomooka'

_journal_name_full 'Journal of the American Chemical Society'
_journal_paper_doi 10.1021/ja053347g
_journal_year 2005
_chemical_formula_moiety 'C10 H16 O3'
_chemical_formula_sum 'C10 H16 O3'
_chemical_formula_weight 184.23
_chemical_name_common 'Diepoxide 6'
_space_group_IT_number 14
_symmetry_cell_setting monoclinic
_symmetry_space_group_name_Hall '-P 2yn'
_symmetry_space_group_name_H-M 'P 1 21/n 1'
_cell_angle_alpha 90.00
_cell_angle_beta 115.748(3)
_cell_angle_gamma 90.00
_cell_formula_units_Z 4
_cell_length_a 12.0120(5)
_cell_length_b 6.8002(3)
_cell_length_c 13.1662(5)
_cell_measurement_temperature 253(2)
_cell_volume 968.69(7)
_diffrn_ambient_temperature 253(2)
_exptl_crystal_density_diffrn 1.263
_cod_depositor_comments
;
The following automatic conversions were performed:
'_symmetry_cell_setting' value 'Monoclinic' changed to 'monoclinic'
according to '/home/saulius/struct/CIF-dictionaries/cif_core.dic'
dictionary named 'cif_core.dic' version 2.4.1 from 2010-06-29.

Automatic conversion script
Id: cif_fix_enum 1527 2010-12-29 10:47:43Z saulius 
;
_cod_original_sg_symbol_H-M 'P 21/n'
_cod_database_code 4100370

loop_
_symmetry_equiv_pos_as_xyz
'x, y, z'
'-x+1/2, y+1/2, -z+1/2'
'-x, -y, -z'
'x-1/2, -y-1/2, z-1/2'

loop_
_atom_site_label
_atom_site_type_symbol
_atom_site_fract_x
_atom_site_fract_y
_atom_site_fract_z
_atom_site_U_iso_or_equiv
_atom_site_adp_type
_atom_site_occupancy
_atom_site_symmetry_multiplicity
_atom_site_calc_flag
_atom_site_refinement_flags
_atom_site_disorder_assembly
_atom_site_disorder_group
O1 O 0.6502(2) 0.5723(4) 0.7830(2) 0.0364(7) Uani 1 1 d . . .
O2 O 0.4958(3) 0.2159(4) 0.5490(2) 0.0393(7) Uani 1 1 d . . .
O3 O 0.5850(3) 0.2707(5) 0.9880(2) 0.0424(8) Uani 1 1 d . . .
C1 C 0.6203(3) 0.4903(6) 0.6738(3) 0.0362(9) Uani 1 1 d . . .
H1A H 0.6902 0.4154 0.6765 0.043 Uiso 1 1 calc R . .
H1B H 0.6040 0.5958 0.6196 0.043 Uiso 1 1 calc R . .
C2 C 0.5094(3) 0.3592(5) 0.6364(3) 0.0262(8) Uani 1 1 d . . .
C3 C 0.5357(3) 0.1501(6) 0.6637(3) 0.0316(8) Uani 1 1 d . . .
H3 H 0.6243 0.1210 0.7018 0.038 Uiso 1 1 calc R . .
C4 C 0.4597(4) 0.0183(6) 0.7006(4) 0.0409(10) Uani 1 1 d . . .
H4A H 0.4618 -0.1156 0.6762 0.049 Uiso 1 1 calc R . .
H4B H 0.3744 0.0624 0.6680 0.049 Uiso 1 1 calc R . .
C5 C 0.5152(4) 0.0278(6) 0.8296(4) 0.0406(10) Uani 1 1 d . . .
H5A H 0.4820 -0.0799 0.8563 0.049 Uiso 1 1 calc R . .
H5B H 0.6039 0.0087 0.8598 0.049 Uiso 1 1 calc R . .
C6 C 0.4909(3) 0.2181(6) 0.8756(3) 0.0337(9) Uani 1 1 d . . .
C7 C 0.5663(3) 0.3978(6) 0.8943(3) 0.0289(8) Uani 1 1 d . . .
H7 H 0.5212 0.5186 0.8930 0.035 Uiso 1 1 calc R . .
C8 C 0.6780(3) 0.4323(7) 0.8716(3) 0.0353(9) Uani 1 1 d . . .
H8A H 0.7461 0.4801 0.9396 0.042 Uiso 1 1 calc R . .
H8B H 0.7031 0.3091 0.8506 0.042 Uiso 1 1 calc R . .
C9 C 0.3904(3) 0.4573(6) 0.6190(3) 0.0324(9) Uani 1 1 d . . .
H9A H 0.3932(3) 0.578(3) 0.6040(5) 0.049 Uiso 1 1 calc R . .
H9B H 0.3800(4) 0.4467(6) 0.6786(17) 0.049 Uiso 1 1 calc R . .
H9C H 0.3306(17) 0.4024(16) 0.5645(15) 0.049 Uiso 1 1 calc R . .
C10 C 0.3622(4) 0.2420(8) 0.8640(4) 0.0538(13) Uani 1 1 d . . .
H10A H 0.3305(12) 0.140(4) 0.8544(5) 0.081 Uiso 1 1 calc R . .
H10B H 0.3251(14) 0.310(3) 0.8130(19) 0.081 Uiso 1 1 calc R . .
H10C H 0.3643(4) 0.2888(19) 0.918(2) 0.081 Uiso 1 1 calc R . .

loop_
_atom_site_aniso_label
_atom_site_aniso_U_11
_atom_site_aniso_U_22
_atom_site_aniso_U_33
_atom_site_aniso_U_23
_atom_site_aniso_U_13
_atom_site_aniso_U_12
O1 0.0331(13) 0.0402(15) 0.0334(15) -0.0005(12) 0.0120(11) -0.0128(12)
O2 0.0479(16) 0.0390(16) 0.0313(15) -0.0046(12) 0.0174(13) 0.0030(12)
O3 0.0469(16) 0.0530(18) 0.0287(14) 0.0074(13) 0.0177(13) 0.0011(13)
C1 0.0361(19) 0.041(2) 0.034(2) 0.0049(17) 0.0176(16) -0.0044(17)
C2 0.0227(15) 0.0312(19) 0.0247(17) 0.0003(15) 0.0102(14) -0.0005(13)
C3 0.0350(18) 0.0299(19) 0.0285(19) -0.0009(15) 0.0127(15) 0.0071(15)
C4 0.056(2) 0.0222(18) 0.044(2) 0.0002(17) 0.021(2) -0.0038(17)
C5 0.054(2) 0.027(2) 0.046(2) 0.0089(18) 0.027(2) -0.0024(18)
C6 0.0336(19) 0.042(2) 0.0280(19) 0.0069(17) 0.0161(16) 0.0009(16)
C7 0.0292(17) 0.035(2) 0.0224(17) 0.0017(15) 0.0108(14) 0.0007(15)
C8 0.0267(17) 0.048(2) 0.0259(18) 0.0019(17) 0.0065(14) -0.0048(16)
C9 0.0256(17) 0.0292(19) 0.037(2) -0.0015(16) 0.0080(15) 0.0005(14)
C10 0.042(2) 0.074(3) 0.056(3) 0.001(3) 0.030(2) -0.009(2)

loop_
_geom_bond_atom_site_label_1
_geom_bond_atom_site_label_2
_geom_bond_distance
_geom_bond_site_symmetry_2
_geom_bond_publ_flag
O1 C8 1.429(5) . ?
O1 C1 1.434(5) . ?
O2 C3 1.443(4) . ?
O2 C2 1.462(4) . ?
O3 C7 1.442(4) . ?
O3 C6 1.464(5) . ?
C1 C2 1.497(5) . ?
C2 C3 1.467(5) . ?
C2 C9 1.503(5) . ?
C3 C4 1.503(5) . ?
C4 C5 1.533(6) . ?
C5 C6 1.510(6) . ?
C6 C7 1.477(5) . ?
C6 C10 1.495(5) . ?
C7 C8 1.514(5) . ?
